data_7020659
loop_
_publ_author_name
'McAnaw, Amelia'
'Scott, Greig'
'Elrick, Lisa'
'Rosair, Georgina M.'
'Welch, Alan J.'

_publ_section_title
;
 The VCD method--a simple and reliable way to distinguish cage C and B
 atoms in (hetero)carborane structures determined crystallographically.
;
_journal_issue 3
_journal_name_full 'Dalton transactions (Cambridge, England : 2003)'
_journal_page_first 645
_journal_page_last 664
_journal_paper_doi 10.1039/c2dt31515g
_journal_volume 42
_journal_year 2013
_chemical_formula_moiety 'C20 H26 B9 N O3 P Rh), 0.75(C H2 Cl2)'
_chemical_formula_sum 'C20.75 H27.5 B9 Cl1.5 N O3 P Rh'
_chemical_formula_weight 623.28
_chemical_name_common x82978
_space_group_IT_number 2
_symmetry_cell_setting triclinic
_symmetry_space_group_name_Hall '-P 1'
_symmetry_space_group_name_H-M 'P -1'
_atom_sites_solution_hydrogens geom
_atom_sites_solution_primary direct
_atom_sites_solution_secondary difmap
_audit_creation_method SHELXL-97
_audit_update_record
;
2012-05-25 # Formatted by publCIF
;
_cell_angle_alpha 92.949(4)
_cell_angle_beta 105.014(4)
_cell_angle_gamma 107.242(4)
_cell_formula_units_Z 4
_cell_length_a 12.4890(9)
_cell_length_b 14.5862(10)
_cell_length_c 16.8809(12)
_cell_measurement_reflns_used 640
_cell_measurement_temperature 100(2)
_cell_measurement_theta_max 17.07
_cell_measurement_theta_min 2.52
_cell_volume 2809.1(4)
_computing_cell_refinement 'Bruker SAINT'
_computing_data_collection 'Bruker APEX2'
_computing_data_reduction 'Bruker SAINT'
_computing_molecular_graphics 'Bruker SHELXTL'
_computing_publication_material 'Bruker SHELXTL'
_computing_structure_refinement 'SHELXL-97 (Sheldrick, 2008)'
_computing_structure_solution 'SHELXS-97 (Sheldrick, 2008)'
_diffrn_ambient_temperature 100(2)
_diffrn_measured_fraction_theta_full 0.938
_diffrn_measured_fraction_theta_max 0.752
_diffrn_measurement_device_type 'Bruker APEX-II CCD'
_diffrn_measurement_method '\f and \w scans'
_diffrn_radiation_monochromator graphite
_diffrn_radiation_source 'sealed tube'
_diffrn_radiation_type MoK\a
_diffrn_radiation_wavelength 0.71073
_diffrn_reflns_av_R_equivalents 0.0864
_diffrn_reflns_av_sigmaI/netI 0.1143
_diffrn_reflns_limit_h_max 15
_diffrn_reflns_limit_h_min -16
_diffrn_reflns_limit_k_max 19
_diffrn_reflns_limit_k_min -19
_diffrn_reflns_limit_l_max 23
_diffrn_reflns_limit_l_min 0
_diffrn_reflns_number 74270
_diffrn_reflns_theta_full 25.00
_diffrn_reflns_theta_max 29.89
_diffrn_reflns_theta_min 1.80
_diffrn_standards_number 0
_exptl_absorpt_coefficient_mu 0.833
_exptl_absorpt_correction_T_max 0.9364
_exptl_absorpt_correction_T_min 0.6437
_exptl_absorpt_correction_type multi-scan
_exptl_absorpt_process_details 'TWINABS (Bruker, 2008)'
_exptl_crystal_colour red
_exptl_crystal_density_diffrn 1.474
_exptl_crystal_density_method 'not measured'
_exptl_crystal_description PLATE
_exptl_crystal_F_000 1254
_exptl_crystal_size_max 0.58
_exptl_crystal_size_mid 0.28
_exptl_crystal_size_min 0.08
_refine_diff_density_max 0.770
_refine_diff_density_min -0.927
_refine_diff_density_rms 0.154
_refine_ls_extinction_method none
_refine_ls_goodness_of_fit_ref 1.054
_refine_ls_hydrogen_treatment constr
_refine_ls_matrix_type full
_refine_ls_number_parameters 696
_refine_ls_number_reflns 12876
_refine_ls_number_restraints 3
_refine_ls_restrained_S_all 1.054
_refine_ls_R_factor_all 0.1003
_refine_ls_R_factor_gt 0.0555
_refine_ls_shift/su_max 0.001
_refine_ls_shift/su_mean 0.000
_refine_ls_structure_factor_coef Fsqd
_refine_ls_weighting_details 'calc w=1/[\s^2^(Fo^2^)+(0.0750P)^2^+0.0000P] where P=(Fo^2^+2Fc^2^)/3'
_refine_ls_weighting_scheme calc
_refine_ls_wR_factor_gt 0.1227
_refine_ls_wR_factor_ref 0.1488
_reflns_number_gt 9066
_reflns_number_total 12876
_reflns_threshold_expression >2sigma(I)
_cod_data_source_file c2dt31515g.txt
_cod_data_source_block x82978
_cod_original_cell_volume 2809.1(3)
_cod_original_sg_symbol_H-M P-1
_cod_original_formula_sum 'C20.75 H27.50 B9 Cl1.50 N O3 P Rh'
_cod_database_code 7020659

loop_
_symmetry_equiv_pos_as_xyz
'x, y, z'
'-x, -y, -z'

loop_
_atom_site_label
_atom_site_type_symbol
_atom_site_fract_x
_atom_site_fract_y
_atom_site_fract_z
_atom_site_U_iso_or_equiv
_atom_site_adp_type
_atom_site_occupancy
_atom_site_symmetry_multiplicity
_atom_site_calc_flag
_atom_site_refinement_flags
_atom_site_disorder_assembly
_atom_site_disorder_group
C1A C 0.7370(6) 0.3431(5) 0.3291(4) 0.0146(15) Uani 1 1 d . . .
H1A H 0.7268 0.3163 0.3810 0.017 Uiso 1 1 calc R . .
C2A C 0.6477(6) 0.2893(5) 0.2439(4) 0.0156(15) Uani 1 1 d . . .
H2A H 0.5825 0.2287 0.2416 0.019 Uiso 1 1 calc R . .
Rh3A Rh 0.60135(5) 0.41454(4) 0.28951(3) 0.01221(13) Uani 1 1 d . . .
B4A B 0.7904(7) 0.4693(6) 0.3316(5) 0.0153(17) Uani 1 1 d . . .
H4A H 0.8152 0.5192 0.3814 0.018 Uiso 1 1 calc R . .
B5A B 0.8750(7) 0.3883(6) 0.3243(5) 0.0191(18) Uani 1 1 d . . .
H5A H 0.9466 0.3935 0.3702 0.023 Uiso 1 1 calc R . .
B6A B 0.7824(7) 0.2749(6) 0.2688(5) 0.0192(18) Uani 1 1 d . . .
H6A H 0.7999 0.2137 0.2813 0.023 Uiso 1 1 calc R . .
B7A B 0.6250(7) 0.3727(6) 0.1742(5) 0.0163(17) Uani 1 1 d . . .
H7A H 0.5509 0.3651 0.1299 0.020 Uiso 1 1 calc R . .
B8A B 0.7274(7) 0.4918(6) 0.2268(5) 0.0143(17) Uani 1 1 d . . .
H8A H 0.7185 0.5556 0.2131 0.017 Uiso 1 1 calc R . .
B9A B 0.8695(8) 0.4780(6) 0.2545(5) 0.0186(19) Uani 1 1 d . . .
H9A H 0.9401 0.5349 0.2587 0.022 Uiso 1 1 calc R . .
B10A B 0.8610(7) 0.3584(6) 0.2150(5) 0.0175(18) Uani 1 1 d . . .
H10A H 0.9248 0.3464 0.1947 0.021 Uiso 1 1 calc R . .
B11A B 0.7129(8) 0.2930(6) 0.1691(6) 0.024(2) Uani 1 1 d . . .
H11A H 0.6871 0.2401 0.1216 0.029 Uiso 1 1 calc R . .
B12A B 0.7670(7) 0.4179(6) 0.1575(5) 0.0181(18) Uani 1 1 d . . .
H12A H 0.7751 0.4387 0.1033 0.022 Uiso 1 1 calc R . .
P1A P 0.55439(16) 0.55689(13) 0.29446(11) 0.0134(4) Uani 1 1 d . . .
O1A O 0.4219(4) 0.3238(3) 0.2758(3) 0.0190(11) Uani 1 1 d . . .
O2A O 0.5368(4) 0.3884(3) 0.3979(3) 0.0157(10) Uani 1 1 d . . .
O3A O 0.3604(5) 0.2926(4) 0.3855(4) 0.0325(14) Uani 1 1 d . . .
N1A N 0.4360(6) 0.3325(4) 0.3543(4) 0.0207(15) Uani 1 1 d . . .
C10A C 0.6769(6) 0.6475(5) 0.3678(4) 0.0145(15) Uani 1 1 d . . .
C11A C 0.7047(6) 0.6356(5) 0.4511(4) 0.0175(16) Uani 1 1 d . . .
H11 H 0.6541 0.5789 0.4697 0.021 Uiso 1 1 calc R . .
C12A C 0.8015(6) 0.7011(5) 0.5090(4) 0.0204(17) Uani 1 1 d . . .
H12 H 0.8208 0.6915 0.5686 0.024 Uiso 1 1 calc R . .
C13A C 0.8711(6) 0.7800(5) 0.4830(5) 0.0228(17) Uani 1 1 d . . .
H13A H 0.9389 0.8290 0.5245 0.027 Uiso 1 1 calc R . .
C14A C 0.8471(6) 0.7912(5) 0.4001(4) 0.0221(17) Uani 1 1 d . . .
H14A H 0.8987 0.8473 0.3816 0.026 Uiso 1 1 calc R . .
C15A C 0.7532(6) 0.7258(5) 0.3434(5) 0.0181(16) Uani 1 1 d . . .
H15A H 0.7382 0.7336 0.2834 0.022 Uiso 1 1 calc R . .
C16A C 0.5151(6) 0.6055(5) 0.1987(4) 0.0157(15) Uani 1 1 d . . .
C17A C 0.4761(6) 0.5468(5) 0.1230(4) 0.0164(15) Uani 1 1 d . . .
H17A H 0.4774 0.4785 0.1209 0.020 Uiso 1 1 calc R . .
C18A C 0.4353(6) 0.5818(5) 0.0501(4) 0.0218(17) Uani 1 1 d . . .
H18A H 0.4050 0.5383 -0.0040 0.026 Uiso 1 1 calc R . .
C19A C 0.4368(6) 0.6773(5) 0.0526(4) 0.0192(16) Uani 1 1 d . . .
H19A H 0.4109 0.7032 -0.0002 0.023 Uiso 1 1 calc R . .
C20A C 0.4747(6) 0.7384(5) 0.1292(4) 0.0204(16) Uani 1 1 d . . .
H20A H 0.4742 0.8069 0.1313 0.024 Uiso 1 1 calc R . .
C21A C 0.5122(6) 0.7014(5) 0.2007(4) 0.0172(16) Uani 1 1 d . . .
H21A H 0.5380 0.7435 0.2553 0.021 Uiso 1 1 calc R . .
C22A C 0.4261(6) 0.5481(5) 0.3317(4) 0.0149(15) Uani 1 1 d . . .
C23A C 0.4280(6) 0.6071(5) 0.4001(4) 0.0169(15) Uani 1 1 d . . .
H23A H 0.5033 0.6544 0.4355 0.020 Uiso 1 1 calc R . .
C24A C 0.3222(6) 0.5989(6) 0.4184(4) 0.0222(17) Uani 1 1 d . . .
H24A H 0.3227 0.6416 0.4669 0.027 Uiso 1 1 calc R . .
C25A C 0.2188(7) 0.5338(6) 0.3714(5) 0.0258(18) Uani 1 1 d . . .
H25A H 0.1449 0.5288 0.3861 0.031 Uiso 1 1 calc R . .
C26A C 0.2156(6) 0.4748(5) 0.3033(5) 0.0216(17) Uani 1 1 d . . .
H26A H 0.1396 0.4274 0.2692 0.026 Uiso 1 1 calc R . .
C27A C 0.3182(6) 0.4814(5) 0.2823(5) 0.0241(18) Uani 1 1 d . . .
H27A H 0.3159 0.4393 0.2328 0.029 Uiso 1 1 calc R . .
C1B C 0.1242(7) 1.1142(5) 0.2983(5) 0.0273(19) Uani 1 1 d . . .
H1B H 0.1761 1.1608 0.3487 0.033 Uiso 1 1 calc R . .
C2B C 0.1476(7) 1.1279(5) 0.2102(5) 0.0261(18) Uani 1 1 d . . .
H2B H 0.2149 1.1830 0.2055 0.031 Uiso 1 1 calc R . .
Rh3B Rh 0.22098(5) 1.01958(4) 0.26875(3) 0.01474(14) Uani 1 1 d . . .
B4B B 0.0644(7) 0.9907(6) 0.3073(5) 0.0172(18) Uani 1 1 d . . .
H4B H 0.0759 0.9610 0.3596 0.021 Uiso 1 1 calc R . .
B5B B -0.0212(8) 1.0734(7) 0.2899(6) 0.031(2) Uani 1 1 d . . .
H5B H -0.0568 1.0904 0.3328 0.037 Uiso 1 1 calc R . .
B6B B 0.0352(8) 1.1616(7) 0.2279(7) 0.032(2) Uani 1 1 d . . .
H6B H 0.0323 1.2294 0.2334 0.039 Uiso 1 1 calc R . .
B7B B 0.1068(8) 1.0162(6) 0.1469(6) 0.024(2) Uani 1 1 d . . .
H7B H 0.1431 1.0014 0.1036 0.029 Uiso 1 1 calc R . .
B8B B 0.0444(7) 0.9246(6) 0.2076(5) 0.0163(18) Uani 1 1 d . . .
H8B H 0.0402 0.8551 0.1995 0.020 Uiso 1 1 calc R . .
B9B B -0.0738(8) 0.9583(6) 0.2298(5) 0.0216(19) Uani 1 1 d . . .
H9B H -0.1434 0.9070 0.2363 0.026 Uiso 1 1 calc R . .
B10B B -0.0895(8) 1.0597(7) 0.1825(6) 0.028(2) Uani 1 1 d . . .
H10B H -0.1686 1.0669 0.1606 0.034 Uiso 1 1 calc R . .
B11B B 0.0223(8) 1.0989(6) 0.1330(6) 0.028(2) Uani 1 1 d . . .
H11B H 0.0123 1.1311 0.0819 0.033 Uiso 1 1 calc R . .
B12B B -0.0466(8) 0.9742(7) 0.1319(5) 0.024(2) Uani 1 1 d . . .
H12B H -0.0999 0.9325 0.0793 0.029 Uiso 1 1 calc R . .
P1B P 0.27111(16) 0.87838(13) 0.27953(11) 0.0143(4) Uani 1 1 d . . .
O1B O 0.3601(4) 1.0761(3) 0.3873(3) 0.0207(11) Uani 1 1 d . . .
O2B O 0.4003(4) 1.1101(3) 0.2718(3) 0.0187(11) Uani 1 1 d . . .
O3B O 0.5360(4) 1.1715(4) 0.3897(3) 0.0287(13) Uani 1 1 d . . .
N1B N 0.4367(6) 1.1203(4) 0.3522(4) 0.0231(15) Uani 1 1 d . . .
C10B C 0.4289(6) 0.9023(5) 0.3110(4) 0.0153(15) Uani 1 1 d . . .
C11B C 0.4907(6) 0.8740(5) 0.3833(4) 0.0208(17) Uani 1 1 d . . .
H11C H 0.4478 0.8398 0.4213 0.025 Uiso 1 1 calc R . .
C12B C 0.6107(7) 0.8936(5) 0.4012(5) 0.0245(18) Uani 1 1 d . . .
H12C H 0.6535 0.8729 0.4521 0.029 Uiso 1 1 calc R . .
C13B C 0.6727(7) 0.9417(6) 0.3496(5) 0.0275(19) Uani 1 1 d . . .
H13B H 0.7596 0.9572 0.3644 0.033 Uiso 1 1 calc R . .
C14B C 0.6129(7) 0.9680(5) 0.2774(5) 0.0261(19) Uani 1 1 d . . .
H14B H 0.6569 1.0014 0.2396 0.031 Uiso 1 1 calc R . .
C15B C 0.4916(7) 0.9477(5) 0.2574(5) 0.0198(17) Uani 1 1 d . . .
H15B H 0.4490 0.9655 0.2048 0.024 Uiso 1 1 calc R . .
C16B C 0.2218(6) 0.7857(5) 0.1890(4) 0.0182(16) Uani 1 1 d . . .
C17B C 0.2206(7) 0.6911(5) 0.1997(5) 0.0214(17) Uani 1 1 d . . .
H17B H 0.2463 0.6736 0.2564 0.026 Uiso 1 1 calc R . .
C18B C 0.1829(7) 0.6217(5) 0.1300(5) 0.0249(18) Uani 1 1 d . . .
H18B H 0.1784 0.5531 0.1369 0.030 Uiso 1 1 calc R . .
C19B C 0.1514(7) 0.6471(6) 0.0509(5) 0.032(2) Uani 1 1 d . . .
H19B H 0.1252 0.5964 0.0015 0.038 Uiso 1 1 calc R . .
C20B C 0.1557(7) 0.7404(6) 0.0397(5) 0.0260(18) Uani 1 1 d . . .
H20B H 0.1335 0.7582 -0.0173 0.031 Uiso 1 1 calc R . .
C21B C 0.1918(6) 0.8105(6) 0.1098(4) 0.0208(17) Uani 1 1 d . . .
H21B H 0.1960 0.8790 0.1026 0.025 Uiso 1 1 calc R . .
C22B C 0.2151(6) 0.8238(5) 0.3614(4) 0.0129(14) Uani 1 1 d . . .
C23B C 0.1159(6) 0.7394(5) 0.3434(5) 0.0175(17) Uani 1 1 d . . .
H23B H 0.0791 0.7048 0.2855 0.021 Uiso 1 1 calc R . .
C24B C 0.0703(6) 0.7053(5) 0.4068(4) 0.0186(16) Uani 1 1 d . . .
H24B H -0.0019 0.6476 0.3942 0.022 Uiso 1 1 calc R . .
C25B C 0.1239(6) 0.7504(5) 0.4867(5) 0.0208(17) Uani 1 1 d . . .
H25B H 0.0922 0.7231 0.5322 0.025 Uiso 1 1 calc R . .
C26B C 0.2211(6) 0.8328(5) 0.5057(4) 0.0164(15) Uani 1 1 d . . .
H26B H 0.2587 0.8655 0.5642 0.020 Uiso 1 1 calc R . .
C27B C 0.2655(6) 0.8695(5) 0.4424(4) 0.0167(15) Uani 1 1 d . . .
H27B H 0.3348 0.9297 0.4554 0.020 Uiso 1 1 calc R . .
C1S C 0.8569(8) 0.6893(8) 1.0388(6) 0.062(3) Uani 1 1 d . . .
H1S1 H 0.8930 0.6485 1.0759 0.074 Uiso 1 1 calc R . .
H1S2 H 0.9136 0.7566 1.0513 0.074 Uiso 1 1 calc R . .
Cl1 Cl 0.8345(3) 0.6434(2) 0.93450(18) 0.0688(9) Uani 1 1 d . . .
Cl2 Cl 0.7305(2) 0.6913(2) 1.0607(2) 0.0649(8) Uani 1 1 d . . .
C2S C 0.3759(14) 0.0768(10) -0.0045(10) 0.060(6) Uani 0.50 1 d PD . .
H2S1 H 0.4494 0.1041 -0.0207 0.071 Uiso 0.50 1 calc PR A 1
H2S2 H 0.3090 0.0860 -0.0472 0.071 Uiso 0.50 1 calc PR A 1
Cl3A Cl 0.3510(8) -0.0430(7) 0.0066(6) 0.051(3) Uani 0.25 1 d PD B 1
Cl3B Cl 0.4733(11) 0.0244(8) -0.0249(7) 0.063(3) Uani 0.25 1 d PD . 2
Cl4A Cl 0.3884(5) 0.1287(5) 0.0883(3) 0.085(2) Uani 0.50 1 d PD B .

loop_
_atom_site_aniso_label
_atom_site_aniso_U_11
_atom_site_aniso_U_22
_atom_site_aniso_U_33
_atom_site_aniso_U_23
_atom_site_aniso_U_13
_atom_site_aniso_U_12
C1A 0.014(4) 0.017(4) 0.013(4) 0.004(3) 0.004(3) 0.006(3)
C2A 0.019(4) 0.016(4) 0.015(4) 0.004(3) 0.004(3) 0.012(3)
Rh3A 0.0119(3) 0.0119(3) 0.0124(3) 0.0007(2) 0.0031(2) 0.0037(2)
B4A 0.013(4) 0.007(4) 0.025(5) 0.001(3) 0.008(4) 0.001(3)
B5A 0.015(4) 0.028(5) 0.021(4) 0.008(4) 0.010(4) 0.011(4)
B6A 0.018(4) 0.014(4) 0.028(5) 0.004(4) 0.011(4) 0.006(3)
B7A 0.014(4) 0.013(4) 0.025(5) 0.005(3) 0.006(4) 0.007(3)
B8A 0.021(5) 0.011(4) 0.010(4) 0.002(3) 0.005(3) 0.003(3)
B9A 0.024(5) 0.018(4) 0.014(4) 0.012(3) 0.007(4) 0.004(4)
B10A 0.018(4) 0.019(4) 0.021(5) 0.007(3) 0.010(4) 0.010(4)
B11A 0.031(5) 0.018(4) 0.027(5) 0.003(4) 0.009(4) 0.013(4)
B12A 0.017(4) 0.019(4) 0.020(4) 0.004(3) 0.008(4) 0.004(3)
P1A 0.0124(10) 0.0137(9) 0.0120(9) -0.0010(7) 0.0010(8) 0.0039(7)
O1A 0.016(3) 0.020(3) 0.018(3) -0.002(2) 0.004(2) 0.004(2)
O2A 0.013(3) 0.017(3) 0.019(3) 0.004(2) 0.005(2) 0.007(2)
O3A 0.033(3) 0.023(3) 0.051(4) 0.010(3) 0.031(3) 0.006(3)
N1A 0.023(4) 0.012(3) 0.033(4) 0.008(3) 0.018(3) 0.005(3)
C10A 0.015(4) 0.011(3) 0.017(4) 0.000(3) 0.005(3) 0.003(3)
C11A 0.016(4) 0.018(4) 0.020(4) -0.006(3) 0.007(3) 0.007(3)
C12A 0.022(4) 0.024(4) 0.017(4) -0.005(3) 0.003(3) 0.014(3)
C13A 0.010(4) 0.027(4) 0.028(4) -0.009(3) 0.003(3) 0.005(3)
C14A 0.016(4) 0.024(4) 0.022(4) -0.001(3) 0.006(3) 0.003(3)
C15A 0.018(4) 0.020(4) 0.019(4) 0.007(3) 0.007(3) 0.009(3)
C16A 0.012(4) 0.012(4) 0.023(4) 0.000(3) 0.003(3) 0.006(3)
C17A 0.014(4) 0.018(4) 0.019(4) 0.004(3) 0.002(3) 0.010(3)
C18A 0.018(4) 0.030(4) 0.015(4) -0.001(3) -0.002(3) 0.011(3)
C19A 0.035(5) 0.019(4) 0.008(3) 0.004(3) 0.006(3) 0.014(3)
C20A 0.023(4) 0.016(4) 0.022(4) 0.004(3) 0.007(3) 0.005(3)
C21A 0.021(4) 0.018(4) 0.018(4) 0.001(3) 0.010(3) 0.010(3)
C22A 0.015(4) 0.017(4) 0.011(3) 0.002(3) 0.003(3) 0.005(3)
C23A 0.017(4) 0.017(4) 0.018(4) 0.002(3) 0.002(3) 0.009(3)
C24A 0.017(4) 0.039(5) 0.017(4) 0.006(3) 0.006(3) 0.016(4)
C25A 0.023(4) 0.027(4) 0.039(5) 0.025(4) 0.019(4) 0.013(4)
C26A 0.014(4) 0.018(4) 0.033(4) 0.003(3) 0.006(3) 0.005(3)
C27A 0.017(4) 0.018(4) 0.036(5) 0.007(3) 0.003(4) 0.007(3)
C1B 0.024(4) 0.013(4) 0.038(5) -0.009(3) 0.000(4) 0.006(3)
C2B 0.023(4) 0.008(4) 0.047(5) 0.006(3) 0.006(4) 0.008(3)
Rh3B 0.0133(3) 0.0114(3) 0.0188(3) 0.0018(2) 0.0033(3) 0.0042(2)
B4B 0.021(5) 0.020(4) 0.014(4) 0.004(3) 0.004(3) 0.011(4)
B5B 0.027(5) 0.028(5) 0.036(5) -0.012(4) 0.008(5) 0.009(4)
B6B 0.018(5) 0.015(5) 0.064(7) 0.003(4) 0.009(5) 0.010(4)
B7B 0.030(5) 0.024(5) 0.026(5) 0.007(4) 0.006(4) 0.019(4)
B8B 0.021(5) 0.012(4) 0.012(4) 0.001(3) -0.002(3) 0.007(3)
B9B 0.018(5) 0.022(5) 0.023(5) -0.001(4) 0.010(4) 0.001(4)
B10B 0.022(5) 0.032(5) 0.031(5) -0.004(4) 0.001(4) 0.017(4)
B11B 0.020(5) 0.024(5) 0.039(6) 0.006(4) -0.002(4) 0.016(4)
B12B 0.025(5) 0.032(5) 0.017(4) 0.008(4) 0.000(4) 0.017(4)
P1B 0.0147(10) 0.0115(9) 0.0164(10) 0.0007(7) 0.0037(8) 0.0048(7)
O1B 0.025(3) 0.019(3) 0.019(3) 0.003(2) 0.005(2) 0.007(2)
O2B 0.023(3) 0.014(3) 0.016(3) 0.005(2) 0.002(2) 0.003(2)
O3B 0.013(3) 0.025(3) 0.038(3) 0.003(3) -0.004(3) 0.000(2)
N1B 0.023(4) 0.012(3) 0.037(4) 0.004(3) 0.004(3) 0.013(3)
C10B 0.015(4) 0.008(3) 0.020(4) -0.003(3) 0.005(3) 0.001(3)
C11B 0.014(4) 0.027(4) 0.019(4) 0.001(3) 0.003(3) 0.004(3)
C12B 0.023(4) 0.028(4) 0.019(4) -0.008(3) 0.000(3) 0.010(3)
C13B 0.020(4) 0.024(4) 0.035(5) -0.006(4) 0.005(4) 0.006(3)
C14B 0.026(5) 0.007(4) 0.047(5) -0.005(3) 0.023(4) 0.000(3)
C15B 0.027(5) 0.014(4) 0.023(4) 0.002(3) 0.014(3) 0.008(3)
C16B 0.015(4) 0.019(4) 0.021(4) -0.004(3) 0.004(3) 0.008(3)
C17B 0.029(5) 0.015(4) 0.027(4) -0.001(3) 0.016(3) 0.010(3)
C18B 0.028(5) 0.010(4) 0.034(5) -0.010(3) 0.008(4) 0.004(3)
C19B 0.030(5) 0.041(5) 0.023(4) -0.015(4) 0.005(4) 0.015(4)
C20B 0.026(4) 0.037(5) 0.022(4) -0.005(3) 0.009(3) 0.020(4)
C21B 0.013(4) 0.031(4) 0.022(4) 0.002(3) 0.002(3) 0.016(3)
C22B 0.010(4) 0.015(4) 0.015(3) 0.003(3) 0.002(3) 0.006(3)
C23B 0.013(4) 0.015(4) 0.024(4) 0.002(3) 0.003(3) 0.007(3)
C24B 0.009(4) 0.020(4) 0.029(4) 0.009(3) 0.006(3) 0.005(3)
C25B 0.017(4) 0.022(4) 0.027(4) 0.011(3) 0.005(3) 0.013(3)
C26B 0.020(4) 0.015(4) 0.017(4) 0.004(3) 0.005(3) 0.011(3)
C27B 0.021(4) 0.012(4) 0.022(4) 0.010(3) 0.010(3) 0.007(3)
C1S 0.025(5) 0.078(8) 0.060(7) -0.040(6) 0.005(5) -0.003(5)
Cl1 0.0612(19) 0.0586(18) 0.0636(18) -0.0284(14) 0.0120(15) -0.0032(14)
Cl2 0.0560(18) 0.0552(17) 0.091(2) 0.0151(15) 0.0378(16) 0.0140(14)
C2S 0.016(10) 0.051(13) 0.103(19) 0.016(12) 0.020(11) -0.005(9)
Cl3A 0.035(5) 0.052(6) 0.060(6) 0.033(5) 0.005(5) 0.006(4)
Cl3B 0.079(8) 0.059(7) 0.060(7) 0.027(5) 0.027(6) 0.025(6)
Cl4A 0.046(3) 0.113(5) 0.048(3) -0.017(3) 0.015(3) -0.042(3)

loop_
_atom_type_symbol
_atom_type_description
_atom_type_scat_dispersion_real
_atom_type_scat_dispersion_imag
_atom_type_scat_source
C C 0.0033 0.0016 'International Tables Vol C Tables 4.2.6.8 and 6.1.1.4'
H H 0.0000 0.0000 'International Tables Vol C Tables 4.2.6.8 and 6.1.1.4'
B B 0.0013 0.0007 'International Tables Vol C Tables 4.2.6.8 and 6.1.1.4'
N N 0.0061 0.0033 'International Tables Vol C Tables 4.2.6.8 and 6.1.1.4'
O O 0.0106 0.0060 'International Tables Vol C Tables 4.2.6.8 and 6.1.1.4'
P P 0.1023 0.0942 'International Tables Vol C Tables 4.2.6.8 and 6.1.1.4'
Rh Rh -1.1178 0.9187 'International Tables Vol C Tables 4.2.6.8 and 6.1.1.4'
Cl Cl 0.1484 0.1585 'International Tables Vol C Tables 4.2.6.8 and 6.1.1.4'

loop_
_geom_angle_atom_site_label_1
_geom_angle_atom_site_label_2
_geom_angle_atom_site_label_3
_geom_angle
_geom_angle_site_symmetry_1
C2A C1A B5A 113.2(6) .
C2A C1A B6A 62.8(5) .
B5A C1A B6A 62.8(5) .
C2A C1A B4A 113.2(5) .
B5A C1A B4A 64.1(5) .
B6A C1A B4A 116.8(5) .
C2A C1A Rh3A 69.7(3) .
B5A C1A Rh3A 124.1(5) .
B6A C1A Rh3A 128.0(5) .
B4A C1A Rh3A 64.6(3) .
C2A C1A H1A 118.9 .
B5A C1A H1A 116.5 .
B6A C1A H1A 113.8 .
B4A C1A H1A 119.1 .
Rh3A C1A H1A 106.5 .
C1A C2A B11A 111.7(6) .
C1A C2A B6A 62.3(4) .
B11A C2A B6A 62.8(5) .
C1A C2A B7A 110.8(5) .
B11A C2A B7A 64.5(4) .
B6A C2A B7A 116.6(6) .
C1A C2A Rh3A 69.0(3) .
B11A C2A Rh3A 122.8(4) .
B6A C2A Rh3A 126.9(5) .
B7A C2A Rh3A 63.1(3) .
C1A C2A H2A 120.4 .
B11A C2A H2A 116.8 .
B6A C2A H2A 113.8 .
B7A C2A H2A 119.9 .
Rh3A C2A H2A 108.0 .
B7A Rh3A B4A 84.7(3) .
B7A Rh3A O1A 101.8(3) .
B4A Rh3A O1A 160.3(2) .
B7A Rh3A O2A 154.5(2) .
B4A Rh3A O2A 108.2(2) .
O1A Rh3A O2A 59.15(17) .
B7A Rh3A B8A 50.3(3) .
B4A Rh3A B8A 49.7(3) .
O1A Rh3A B8A 146.4(2) .
O2A Rh3A B8A 153.1(2) .
B7A Rh3A C1A 78.4(3) .
B4A Rh3A C1A 47.2(3) .
O1A Rh3A C1A 115.4(2) .
O2A Rh3A C1A 94.2(2) .
B8A Rh3A C1A 80.5(3) .
B7A Rh3A C2A 47.8(3) .
B4A Rh3A C2A 78.5(3) .
O1A Rh3A C2A 92.1(2) .
O2A Rh3A C2A 112.0(2) .
B8A Rh3A C2A 81.3(3) .
C1A Rh3A C2A 41.3(2) .
B7A Rh3A P1A 113.7(2) .
B4A Rh3A P1A 101.5(2) .
O1A Rh3A P1A 92.92(13) .
O2A Rh3A P1A 85.88(13) .
B8A Rh3A P1A 84.7(2) .
C1A Rh3A P1A 147.02(18) .
C2A Rh3A P1A 161.42(18) .
C1A B4A B9A 101.0(5) .
C1A B4A B5A 55.9(4) .
B9A B4A B5A 59.6(4) .
C1A B4A B8A 105.3(5) .
B9A B4A B8A 58.8(4) .
B5A B4A B8A 107.9(6) .
C1A B4A Rh3A 68.2(3) .
B9A B4A Rh3A 118.1(5) .
B5A B4A Rh3A 120.0(5) .
B8A B4A Rh3A 66.0(4) .
C1A B4A H4A 126.2 .
B9A B4A H4A 123.0 .
B5A B4A H4A 120.2 .
B8A B4A H4A 122.7 .
Rh3A B4A H4A 108.8 .
C1A B5A B6A 59.1(4) .
C1A B5A B9A 104.4(6) .
B6A B5A B9A 107.8(6) .
C1A B5A B4A 60.1(4) .
B6A B5A B4A 110.3(6) .
B9A B5A B4A 60.0(5) .
C1A B5A B10A 103.2(6) .
B6A B5A B10A 59.2(5) .
B9A B5A B10A 59.4(5) .
B4A B5A B10A 107.9(6) .
C1A B5A H5A 124.9 .
B6A B5A H5A 120.8 .
B9A B5A H5A 122.9 .
B4A B5A H5A 120.1 .
B10A B5A H5A 123.6 .
C1A B6A C2A 54.9(4) .
C1A B6A B11A 101.7(6) .
C2A B6A B11A 57.5(5) .
C1A B6A B5A 58.1(4) .
C2A B6A B5A 103.1(6) .
B11A B6A B5A 108.1(6) .
C1A B6A B10A 104.7(6) .
C2A B6A B10A 103.8(6) .
B11A B6A B10A 59.5(5) .
B5A B6A B10A 62.2(5) .
C1A B6A H6A 126.2 .
C2A B6A H6A 126.2 .
B11A B6A H6A 123.3 .
B5A B6A H6A 121.5 .
B10A B6A H6A 122.1 .
C2A B7A B12A 101.3(5) .
C2A B7A B11A 55.1(4) .
B12A B7A B11A 58.9(4) .
C2A B7A B8A 106.0(5) .
B12A B7A B8A 59.5(4) .
B11A B7A B8A 106.9(6) .
C2A B7A Rh3A 69.2(4) .
B12A B7A Rh3A 119.8(5) .
B11A B7A Rh3A 119.9(5) .
B8A B7A Rh3A 66.6(4) .
C2A B7A H7A 125.8 .
B12A B7A H7A 122.4 .
B11A B7A H7A 121.5 .
B8A B7A H7A 122.5 .
Rh3A B7A H7A 107.7 .
B9A B8A B12A 59.6(5) .
B9A B8A B4A 60.2(4) .
B12A B8A B4A 106.5(6) .
B9A B8A B7A 105.9(6) .
B12A B8A B7A 59.3(4) .
B4A B8A B7A 104.0(5) .
B9A B8A Rh3A 117.8(5) .
B12A B8A Rh3A 116.4(5) .
B4A B8A Rh3A 64.3(3) .
B7A B8A Rh3A 63.0(3) .
B9A B8A H8A 120.0 .
B12A B8A H8A 120.7 .
B4A B8A H8A 123.8 .
B7A B8A H8A 125.0 .
Rh3A B8A H8A 112.7 .
B12A B9A B8A 60.7(5) .
B12A B9A B10A 59.6(5) .
B8A B9A B10A 110.3(6) .
B12A B9A B5A 107.8(6) .
B8A B9A B5A 110.3(6) .
B10A B9A B5A 60.8(5) .
B12A B9A B4A 108.0(6) .
B8A B9A B4A 61.0(5) .
B10A B9A B4A 109.4(5) .
B5A B9A B4A 60.4(4) .
B12A B9A H9A 122.4 .
B8A B9A H9A 119.7 .
B10A B9A H9A 120.7 .
B5A B9A H9A 121.0 .
B4A B9A H9A 121.3 .
B11A B10A B6A 59.8(5) .
B11A B10A B12A 60.7(5) .
B6A B10A B12A 109.0(6) .
B11A B10A B9A 107.5(6) .
B6A B10A B9A 107.7(6) .
B12A B10A B9A 59.8(5) .
B11A B10A B5A 105.4(6) .
B6A B10A B5A 58.5(5) .
B12A B10A B5A 107.2(6) .
B9A B10A B5A 59.9(4) .
B11A B10A H10A 122.5 .
B6A B10A H10A 121.7 .
B12A B10A H10A 121.0 .
B9A B10A H10A 121.8 .
B5A B10A H10A 123.4 .
C2A B11A B10A 106.4(6) .
C2A B11A B6A 59.7(5) .
B10A B11A B6A 60.7(5) .
C2A B11A B12A 106.1(6) .
B10A B11A B12A 60.5(5) .
B6A B11A B12A 109.6(6) .
C2A B11A B7A 60.5(4) .
B10A B11A B7A 109.2(6) .
B6A B11A B7A 110.8(6) .
B12A B11A B7A 59.7(4) .
C2A B11A H11A 123.4 .
B10A B11A H11A 121.7 .
B6A B11A H11A 120.0 .
B12A B11A H11A 122.0 .
B7A B11A H11A 120.2 .
B10A B12A B9A 60.6(5) .
B10A B12A B11A 58.8(5) .
B9A B12A B11A 106.5(6) .
B10A B12A B7A 109.3(6) .
B9A B12A B7A 107.6(6) .
B11A B12A B7A 61.5(5) .
B10A B12A B8A 110.4(6) .
B9A B12A B8A 59.7(5) .
B11A B12A B8A 110.4(6) .
B7A B12A B8A 61.3(4) .
B10A B12A H12A 120.9 .
B9A B12A H12A 122.9 .
B11A B12A H12A 121.7 .
B7A B12A H12A 120.8 .
B8A B12A H12A 119.8 .
C10A P1A C16A 109.3(3) .
C10A P1A C22A 106.2(3) .
C16A P1A C22A 100.9(3) .
C10A P1A Rh3A 107.4(2) .
C16A P1A Rh3A 118.2(2) .
C22A P1A Rh3A 114.2(2) .
N1A O1A Rh3A 93.2(4) .
N1A O2A Rh3A 93.0(4) .
O3A N1A O2A 122.0(6) .
O3A N1A O1A 123.5(6) .
O2A N1A O1A 114.5(5) .
C11A C10A C15A 117.7(6) .
C11A C10A P1A 119.3(5) .
C15A C10A P1A 122.8(5) .
C10A C11A C12A 121.2(7) .
C10A C11A H11 119.4 .
C12A C11A H11 119.4 .
C13A C12A C11A 119.3(7) .
C13A C12A H12 120.4 .
C11A C12A H12 120.4 .
C14A C13A C12A 120.3(7) .
C14A C13A H13A 119.9 .
C12A C13A H13A 119.9 .
C15A C14A C13A 120.1(7) .
C15A C14A H14A 119.9 .
C13A C14A H14A 119.9 .
C14A C15A C10A 121.3(7) .
C14A C15A H15A 119.3 .
C10A C15A H15A 119.3 .
C17A C16A C21A 119.0(6) .
C17A C16A P1A 120.8(5) .
C21A C16A P1A 119.9(5) .
C16A C17A C18A 120.7(7) .
C16A C17A H17A 119.7 .
C18A C17A H17A 119.7 .
C19A C18A C17A 119.8(7) .
C19A C18A H18A 120.1 .
C17A C18A H18A 120.1 .
C18A C19A C20A 120.6(6) .
C18A C19A H19A 119.7 .
C20A C19A H19A 119.7 .
C21A C20A C19A 118.5(7) .
C21A C20A H20A 120.7 .
C19A C20A H20A 120.7 .
C20A C21A C16A 121.4(6) .
C20A C21A H21A 119.3 .
C16A C21A H21A 119.3 .
C23A C22A C27A 119.6(7) .
C23A C22A P1A 124.2(5) .
C27A C22A P1A 116.0(5) .
C22A C23A C24A 118.9(7) .
C22A C23A H23A 120.6 .
C24A C23A H23A 120.6 .
C25A C24A C23A 121.4(7) .
C25A C24A H24A 119.3 .
C23A C24A H24A 119.3 .
C24A C25A C26A 120.4(7) .
C24A C25A H25A 119.8 .
C26A C25A H25A 119.8 .
C25A C26A C27A 120.2(7) .
C25A C26A H26A 119.9 .
C27A C26A H26A 119.9 .
C26A C27A C22A 119.6(7) .
C26A C27A H27A 120.2 .
C22A C27A H27A 120.2 .
C2B C1B B5B 111.8(6) .
C2B C1B B6B 61.6(5) .
B5B C1B B6B 63.2(5) .
C2B C1B B4B 111.7(5) .
B5B C1B B4B 63.5(5) .
B6B C1B B4B 116.1(6) .
C2B C1B Rh3B 68.9(4) .
B5B C1B Rh3B 123.2(5) .
B6B C1B Rh3B 126.2(6) .
B4B C1B Rh3B 64.6(3) .
C2B C1B H1B 120.4 .
B5B C1B H1B 116.8 .
B6B C1B H1B 114.4 .
B4B C1B H1B 119.5 .
Rh3B C1B H1B 107.5 .
C1B C2B B11B 111.9(6) .
C1B C2B B6B 62.9(5) .
B11B C2B B6B 62.2(5) .
C1B C2B B7B 112.0(6) .
B11B C2B B7B 63.5(5) .
B6B C2B B7B 115.8(6) .
C1B C2B Rh3B 68.6(4) .
B11B C2B Rh3B 123.5(5) .
B6B C2B Rh3B 127.1(6) .
B7B C2B Rh3B 65.1(3) .
C1B C2B H2B 119.9 .
B11B C2B H2B 117.3 .
B6B C2B H2B 114.2 .
B7B C2B H2B 119.5 .
Rh3B C2B H2B 107.0 .
B4B Rh3B B7B 84.8(3) .
B4B Rh3B B8B 49.7(3) .
B7B Rh3B B8B 50.1(3) .
B4B Rh3B C1B 47.8(3) .
B7B Rh3B C1B 79.3(3) .
B8B Rh3B C1B 81.4(3) .
B4B Rh3B C2B 79.5(3) .
B7B Rh3B C2B 47.5(3) .
B8B Rh3B C2B 81.4(3) .
C1B Rh3B C2B 42.6(3) .
B4B Rh3B O1B 102.3(2) .
B7B Rh3B O1B 160.2(3) .
B8B Rh3B O1B 146.4(3) .
C1B Rh3B O1B 91.7(2) .
C2B Rh3B O1B 115.0(2) .
B4B Rh3B O2B 152.8(2) .
B7B Rh3B O2B 107.2(3) .
B8B Rh3B O2B 154.0(2) .
C1B Rh3B O2B 109.3(2) .
C2B Rh3B O2B 90.7(2) .
O1B Rh3B O2B 58.97(18) .
B4B Rh3B P1B 105.0(2) .
B7B Rh3B P1B 111.4(2) .
B8B Rh3B P1B 85.8(2) .
C1B Rh3B P1B 151.2(2) .
C2B Rh3B P1B 158.6(2) .
O1B Rh3B P1B 84.87(14) .
O2B Rh3B P1B 93.39(13) .
C1B B4B B9B 101.2(6) .
C1B B4B B8B 105.5(6) .
B9B B4B B8B 60.1(4) .
C1B B4B B5B 56.5(5) .
B9B B4B B5B 58.4(5) .
B8B B4B B5B 107.8(6) .
C1B B4B Rh3B 67.6(4) .
B9B B4B Rh3B 118.7(5) .
B8B B4B Rh3B 65.7(4) .
B5B B4B Rh3B 119.7(5) .
C1B B4B H4B 126.1 .
B9B B4B H4B 122.6 .
B8B B4B H4B 122.3 .
B5B B4B H4B 120.7 .
Rh3B B4B H4B 109.0 .
C1B B5B B9B 104.9(6) .
C1B B5B B10B 104.0(7) .
B9B B5B B10B 59.6(5) .
C1B B5B B6B 59.1(5) .
B9B B5B B6B 108.0(7) .
B10B B5B B6B 59.4(6) .
C1B B5B B4B 60.0(5) .
B9B B5B B4B 59.8(5) .
B10B B5B B4B 107.9(6) .
B6B B5B B4B 109.8(6) .
C1B B5B H5B 124.5 .
B9B B5B H5B 122.6 .
B10B B5B H5B 123.2 .
B6B B5B H5B 120.9 .
B4B B5B H5B 120.5 .
C2B B6B C1B 55.5(5) .
C2B B6B B11B 58.1(5) .
C1B B6B B11B 102.8(6) .
C2B B6B B10B 103.8(6) .
C1B B6B B10B 102.9(6) .
B11B B6B B10B 60.7(5) .
C2B B6B B5B 102.5(6) .
C1B B6B B5B 57.6(5) .
B11B B6B B5B 107.5(6) .
B10B B6B B5B 59.4(5) .
C2B B6B H6B 125.8 .
C1B B6B H6B 126.2 .
B11B B6B H6B 122.2 .
B10B B6B H6B 123.3 .
B5B B6B H6B 123.0 .
C2B B7B B12B 101.2(6) .
C2B B7B B11B 56.0(5) .
B12B B7B B11B 58.9(5) .
C2B B7B B8B 104.9(6) .
B12B B7B B8B 60.1(5) .
B11B B7B B8B 107.8(6) .
C2B B7B Rh3B 67.4(4) .
B12B B7B Rh3B 118.2(5) .
B11B B7B Rh3B 119.0(5) .
B8B B7B Rh3B 65.1(4) .
C2B B7B H7B 126.3 .
B12B B7B H7B 122.4 .
B11B B7B H7B 120.7 .
B8B B7B H7B 122.7 .
Rh3B B7B H7B 109.7 .
B9B B8B B12B 59.1(5) .
B9B B8B B4B 59.2(4) .
B12B B8B B4B 105.7(6) .
B9B B8B B7B 105.3(6) .
B12B B8B B7B 58.2(5) .
B4B B8B B7B 105.6(6) .
B9B B8B Rh3B 116.9(5) .
B12B B8B Rh3B 116.3(5) .
B4B B8B Rh3B 64.6(4) .
B7B B8B Rh3B 64.8(4) .
B9B B8B H8B 121.1 .
B12B B8B H8B 121.6 .
B4B B8B H8B 123.6 .
B7B B8B H8B 124.1 .
Rh3B B8B H8B 112.2 .
B10B B9B B5B 60.2(5) .
B10B B9B B12B 59.6(5) .
B5B B9B B12B 107.7(7) .
B10B B9B B4B 109.9(6) .
B5B B9B B4B 61.8(5) .
B12B B9B B4B 108.0(6) .
B10B B9B B8B 110.3(6) .
B5B B9B B8B 111.0(6) .
B12B B9B B8B 60.6(4) .
B4B B9B B8B 60.7(4) .
B10B B9B H9B 120.8 .
B5B B9B H9B 120.6 .
B12B B9B H9B 122.6 .
B4B B9B H9B 120.8 .
B8B B9B H9B 119.8 .
B9B B10B B12B 61.0(5) .
B9B B10B B5B 60.1(5) .
B12B B10B B5B 108.7(6) .
B9B B10B B6B 109.8(6) .
B12B B10B B6B 108.5(7) .
B5B B10B B6B 61.2(6) .
B9B B10B B11B 108.6(6) .
B12B B10B B11B 59.9(5) .
B5B B10B B11B 107.7(7) .
B6B B10B B11B 59.2(5) .
B9B B10B H10B 120.6 .
B12B B10B H10B 121.3 .
B5B B10B H10B 121.4 .
B6B B10B H10B 121.0 .
B11B B10B H10B 122.3 .
C2B B11B B6B 59.7(5) .
C2B B11B B12B 105.0(6) .
B6B B11B B12B 109.0(7) .
C2B B11B B10B 104.4(7) .
B6B B11B B10B 60.1(5) .
B12B B11B B10B 59.6(5) .
C2B B11B B7B 60.5(5) .
B6B B11B B7B 111.2(6) .
B12B B11B B7B 59.5(5) .
B10B B11B B7B 107.9(6) .
C2B B11B H11B 124.2 .
B6B B11B H11B 119.8 .
B12B B11B H11B 122.7 .
B10B B11B H11B 123.1 .
B7B B11B H11B 120.2 .
B10B B12B B11B 60.6(5) .
B10B B12B B7B 110.4(7) .
B11B B12B B7B 61.6(5) .
B10B B12B B9B 59.3(5) .
B11B B12B B9B 107.8(6) .
B7B B12B B9B 108.9(6) .
B10B B12B B8B 109.8(6) .
B11B B12B B8B 111.2(6) .
B7B B12B B8B 61.7(5) .
B9B B12B B8B 60.3(5) .
B10B B12B H12B 120.9 .
B11B B12B H12B 120.6 .
B7B B12B H12B 120.0 .
B9B B12B H12B 122.5 .
B8B B12B H12B 119.8 .
C22B P1B C10B 107.5(3) .
C22B P1B C16B 108.4(3) .
C10B P1B C16B 102.4(3) .
C22B P1B Rh3B 105.5(2) .
C10B P1B Rh3B 112.5(2) .
C16B P1B Rh3B 119.9(2) .
N1B O1B Rh3B 93.5(4) .
N1B O2B Rh3B 92.4(4) .
O3B N1B O1B 124.1(6) .
O3B N1B O2B 120.7(7) .
O1B N1B O2B 115.1(6) .
C15B C10B C11B 118.5(7) .
C15B C10B P1B 117.3(5) .
C11B C10B P1B 124.1(5) .
C12B C11B C10B 120.0(7) .
C12B C11B H11C 120.0 .
C10B C11B H11C 120.0 .
C11B C12B C13B 121.2(7) .
C11B C12B H12C 119.4 .
C13B C12B H12C 119.4 .
C14B C13B C12B 119.6(7) .
C14B C13B H13B 120.2 .
C12B C13B H13B 120.2 .
C13B C14B C15B 120.2(7) .
C13B C14B H14B 119.9 .
C15B C14B H14B 119.9 .
C14B C15B C10B 120.5(7) .
C14B C15B H15B 119.8 .
C10B C15B H15B 119.8 .
C21B C16B C17B 120.1(7) .
C21B C16B P1B 120.1(6) .
C17B C16B P1B 119.7(5) .
C18B C17B C16B 118.8(7) .
C18B C17B H17B 120.6 .
C16B C17B H17B 120.6 .
C17B C18B C19B 120.5(7) .
C17B C18B H18B 119.8 .
C19B C18B H18B 119.8 .
C20B C19B C18B 121.1(7) .
C20B C19B H19B 119.5 .
C18B C19B H19B 119.5 .
C19B C20B C21B 118.8(7) .
C19B C20B H20B 120.6 .
C21B C20B H20B 120.6 .
C16B C21B C20B 120.7(7) .
C16B C21B H21B 119.7 .
C20B C21B H21B 119.7 .
C27B C22B C23B 119.1(6) .
C27B C22B P1B 119.3(5) .
C23B C22B P1B 121.4(5) .
C24B C23B C22B 119.4(7) .
C24B C23B H23B 120.3 .
C22B C23B H23B 120.3 .
C25B C24B C23B 120.2(7) .
C25B C24B H24B 119.9 .
C23B C24B H24B 119.9 .
C24B C25B C26B 121.3(7) .
C24B C25B H25B 119.3 .
C26B C25B H25B 119.3 .
C25B C26B C27B 118.9(7) .
C25B C26B H26B 120.5 .
C27B C26B H26B 120.5 .
C22B C27B C26B 120.9(7) .
C22B C27B H27B 119.5 .
C26B C27B H27B 119.5 .
Cl2 C1S Cl1 113.5(5) .
Cl2 C1S H1S1 108.9 .
Cl1 C1S H1S1 108.9 .
Cl2 C1S H1S2 108.9 .
Cl1 C1S H1S2 108.9 .
H1S1 C1S H1S2 107.7 .
Cl4A C2S Cl3B 123.8(12) .
Cl4A C2S Cl3A 103.8(10) .
Cl3B C2S Cl3A 62.7(7) .
Cl4A C2S H2S1 111.0 .
Cl3B C2S H2S1 48.4 .
Cl3A C2S H2S1 111.0 .
Cl4A C2S H2S2 111.0 .
Cl3B C2S H2S2 125.0 .
Cl3A C2S H2S2 111.0 .
H2S1 C2S H2S2 109.0 .
Cl3B Cl3B C2S 125.1(14) 2_655

loop_
_geom_bond_atom_site_label_1
_geom_bond_atom_site_label_2
_geom_bond_distance
_geom_bond_site_symmetry_2
C1A C2A 1.569(9) .
C1A B5A 1.678(11) .
C1A B6A 1.697(10) .
C1A B4A 1.756(10) .
C1A Rh3A 2.221(7) .
C1A H1A 1.0001 .
C2A B11A 1.666(11) .
C2A B6A 1.704(11) .
C2A B7A 1.768(10) .
C2A Rh3A 2.231(7) .
C2A H2A 1.0001 .
Rh3A B7A 2.128(8) .
Rh3A B4A 2.161(8) .
Rh3A O1A 2.184(5) .
Rh3A O2A 2.190(5) .
Rh3A B8A 2.192(8) .
Rh3A P1A 2.3219(18) .
B4A B9A 1.814(12) .
B4A B5A 1.823(12) .
B4A B8A 1.830(11) .
B4A H4A 1.0001 .
B5A B6A 1.759(12) .
B5A B9A 1.809(11) .
B5A B10A 1.825(12) .
B5A H5A 1.0001 .
B6A B11A 1.755(12) .
B6A B10A 1.772(11) .
B6A H6A 1.0001 .
B7A B12A 1.801(11) .
B7A B11A 1.833(11) .
B7A B8A 1.838(11) .
B7A H7A 1.0001 .
B8A B9A 1.788(12) .
B8A B12A 1.805(11) .
B8A H8A 1.0001 .
B9A B12A 1.785(12) .
B9A B10A 1.799(12) .
B9A H9A 1.0001 .
B10A B11A 1.751(12) .
B10A B12A 1.782(12) .
B10A H10A 1.0001 .
B11A B12A 1.786(12) .
B11A H11A 1.0001 .
B12A H12A 1.0001 .
P1A C10A 1.809(7) .
P1A C16A 1.809(7) .
P1A C22A 1.840(7) .
O1A N1A 1.286(7) .
O2A N1A 1.281(7) .
O3A N1A 1.213(7) .
C10A C11A 1.391(9) .
C10A C15A 1.410(10) .
C11A C12A 1.392(10) .
C11A H11 1.0000 .
C12A C13A 1.388(10) .
C12A H12 1.0000 .
C13A C14A 1.383(10) .
C13A H13A 1.0000 .
C14A C15A 1.364(10) .
C14A H14A 1.0000 .
C15A H15A 1.0000 .
C16A C17A 1.386(9) .
C16A C21A 1.408(9) .
C17A C18A 1.389(9) .
C17A H17A 1.0000 .
C18A C19A 1.385(9) .
C18A H18A 1.0000 .
C19A C20A 1.416(10) .
C19A H19A 1.0000 .
C20A C21A 1.375(10) .
C20A H20A 1.0000 .
C21A H21A 1.0000 .
C22A C23A 1.394(9) .
C22A C27A 1.420(10) .
C23A C24A 1.407(10) .
C23A H23A 1.0000 .
C24A C25A 1.365(11) .
C24A H24A 1.0000 .
C25A C26A 1.384(11) .
C25A H25A 1.0000 .
C26A C27A 1.394(10) .
C26A H26A 1.0000 .
C27A H27A 1.0000 .
C1B C2B 1.599(11) .
C1B B5B 1.699(12) .
C1B B6B 1.727(12) .
C1B B4B 1.764(11) .
C1B Rh3B 2.201(7) .
C1B H1B 1.0001 .
C2B B11B 1.679(11) .
C2B B6B 1.707(12) .
C2B B7B 1.762(11) .
C2B Rh3B 2.205(7) .
C2B H2B 1.0001 .
Rh3B B4B 2.150(8) .
Rh3B B7B 2.166(9) .
Rh3B B8B 2.171(8) .
Rh3B O1B 2.209(5) .
Rh3B O2B 2.223(5) .
Rh3B P1B 2.3261(19) .
B4B B9B 1.788(12) .
B4B B8B 1.816(11) .
B4B B5B 1.823(12) .
B4B H4B 1.0001 .
B5B B9B 1.763(12) .
B5B B10B 1.765(14) .
B5B B6B 1.796(14) .
B5B H5B 1.0001 .
B6B B11B 1.749(14) .
B6B B10B 1.765(13) .
B6B H6B 1.0001 .
B7B B12B 1.774(13) .
B7B B11B 1.811(11) .
B7B B8B 1.838(12) .
B7B H7B 1.0001 .
B8B B9B 1.804(12) .
B8B B12B 1.810(11) .
B8B H8B 1.0001 .
B9B B10B 1.753(13) .
B9B B12B 1.783(12) .
B9B H9B 1.0001 .
B10B B12B 1.759(13) .
B10B B11B 1.776(14) .
B10B H10B 1.0001 .
B11B B12B 1.763(13) .
B11B H11B 1.0001 .
B12B H12B 1.0001 .
P1B C22B 1.821(7) .
P1B C10B 1.822(7) .
P1B C16B 1.830(7) .
O1B N1B 1.284(8) .
O2B N1B 1.300(8) .
O3B N1B 1.222(8) .
C10B C15B 1.412(10) .
C10B C11B 1.417(10) .
C11B C12B 1.386(10) .
C11B H11C 1.0000 .
C12B C13B 1.393(11) .
C12B H12C 1.0000 .
C13B C14B 1.392(11) .
C13B H13B 1.0000 .
C14B C15B 1.398(10) .
C14B H14B 1.0000 .
C15B H15B 1.0000 .
C16B C21B 1.389(10) .
C16B C17B 1.397(10) .
C17B C18B 1.392(10) .
C17B H17B 1.0000 .
C18B C19B 1.393(11) .
C18B H18B 1.0000 .
C19B C20B 1.371(11) .
C19B H19B 1.0000 .
C20B C21B 1.405(10) .
C20B H20B 1.0000 .
C21B H21B 1.0000 .
C22B C27B 1.386(9) .
C22B C23B 1.416(9) .
C23B C24B 1.384(10) .
C23B H23B 1.0000 .
C24B C25B 1.372(10) .
C24B H24B 1.0000 .
C25B C26B 1.384(10) .
C25B H25B 1.0000 .
C26B C27B 1.388(9) .
C26B H26B 1.0000 .
C27B H27B 1.0000 .
C1S Cl2 1.721(10) .
C1S Cl1 1.771(10) .
C1S H1S1 1.0000 .
C1S H1S2 1.0000 .
C2S Cl4A 1.653(15) .
C2S Cl3B 1.711(15) .
C2S Cl3A 1.711(14) .
C2S H2S1 1.0000 .
C2S H2S2 1.0000 .
Cl3B Cl3B 1.31(2) 2_655

loop_
_restr_distance_atom_site_label_1
_restr_distance_atom_site_label_2
_restr_distance_site_symmetry_2
_restr_distance_target
_restr_distance_target_weight_param
_restr_distance_diff
_restr_distance_details
C2S CL4A 1_555 1.70 0.02 -0.047 'generated by SHELX DFIX'
C2S CL3A 1_555 1.70 0.02 0.011 'generated by SHELX DFIX'
C2S CL3B 1_555 1.70 0.02 0.011 'generated by SHELX DFIX'
